data_4512374
loop_
_publ_author_name
'Liu, Hong-liang'
'Xie, Yi-Fei'
'Pan, Zhi-gang'
'Famulari, Antonino'
'Guo, Fang'
'Zhou, Zhongfu'
'Mart\'i-Rujas, Javier'

_publ_section_title
;
 Cyclic Interconversion among Molecular Salts via Neat Grinding and
 Related Photoluminescence Properties
;
_journal_issue 12
_journal_name_full 'Crystal Growth &amp; Design'
_journal_page_first 6528
_journal_paper_doi 10.1021/cg5014329
_journal_volume 14
_journal_year 2014
_chemical_absolute_configuration rm
_chemical_formula_sum 'C20 H22 N2 O7 S'
_chemical_formula_weight 434.46
_chemical_name_systematic
; 
 ? 
;
_space_group_IT_number 14
_symmetry_cell_setting monoclinic
_symmetry_space_group_name_Hall '-P 2ybc'
_symmetry_space_group_name_H-M 'P 1 21/c 1'
_atom_sites_solution_hydrogens geom
_atom_sites_solution_primary direct
_atom_sites_solution_secondary difmap
_audit_creation_method SHELXL-97
_cell_angle_alpha 90.00
_cell_angle_beta 96.294(3)
_cell_angle_gamma 90.00
_cell_formula_units_Z 4
_cell_length_a 6.1214(12)
_cell_length_b 17.328(3)
_cell_length_c 19.009(4)
_cell_measurement_reflns_used 1762
_cell_measurement_temperature 293(2)
_cell_measurement_theta_max 20.41
_cell_measurement_theta_min 2.35
_cell_volume 2004.2(7)
_computing_cell_refinement 'Bruker XSCANS'
_computing_data_collection 'Bruker XSCANS'
_computing_data_reduction 'Bruker SHELXTL'
_computing_molecular_graphics 'XP in SHELXTL (Sheldrick, 2008)'
_computing_publication_material 'SHELXTL (Sheldrick, 2008)'
_computing_structure_refinement 'SHELXTL (Sheldrick, 2008)'
_computing_structure_solution 'SHELXTL (Sheldrick, 2008)'
_diffrn_ambient_temperature 293(2)
_diffrn_measured_fraction_theta_full 0.994
_diffrn_measured_fraction_theta_max 0.994
_diffrn_measurement_device_type 'Bruker P4'
_diffrn_measurement_method '\w scans'
_diffrn_radiation_monochromator graphite
_diffrn_radiation_source 'sealed tube'
_diffrn_radiation_type MoK\a
_diffrn_radiation_wavelength 0.71073
_diffrn_reflns_av_R_equivalents 0.0443
_diffrn_reflns_av_sigmaI/netI 0.0588
_diffrn_reflns_limit_h_max 7
_diffrn_reflns_limit_h_min -7
_diffrn_reflns_limit_k_max 22
_diffrn_reflns_limit_k_min -18
_diffrn_reflns_limit_l_max 24
_diffrn_reflns_limit_l_min -24
_diffrn_reflns_number 12456
_diffrn_reflns_theta_full 27.48
_diffrn_reflns_theta_max 27.48
_diffrn_reflns_theta_min 2.16
_diffrn_standards_decay_% 0
_diffrn_standards_interval_count 240
_diffrn_standards_interval_time '60 min'
_diffrn_standards_number 2
_exptl_absorpt_coefficient_mu 0.208
_exptl_absorpt_correction_T_max 1.00
_exptl_absorpt_correction_T_min 0.88
_exptl_absorpt_correction_type multi-scan
_exptl_absorpt_process_details 'SADABS (Sheldrick, 2004)'
_exptl_crystal_colour colorless
_exptl_crystal_density_diffrn 1.440
_exptl_crystal_density_method 'not measured'
_exptl_crystal_description block
_exptl_crystal_F_000 912
_exptl_crystal_size_max 0.228
_exptl_crystal_size_mid 0.041
_exptl_crystal_size_min 0.040
_refine_diff_density_max 0.274
_refine_diff_density_min -0.330
_refine_diff_density_rms 0.052
_refine_ls_extinction_coef 0.0074(10)
_refine_ls_extinction_expression Fc^*^=kFc[1+0.001xFc^2^\l^3^/sin(2\q)]^-1/4^
_refine_ls_extinction_method SHELXL
_refine_ls_goodness_of_fit_ref 1.046
_refine_ls_hydrogen_treatment mixed
_refine_ls_matrix_type full
_refine_ls_number_parameters 304
_refine_ls_number_reflns 4561
_refine_ls_number_restraints 1
_refine_ls_restrained_S_all 1.046
_refine_ls_R_factor_all 0.0885
_refine_ls_R_factor_gt 0.0470
_refine_ls_shift/su_max 0.001
_refine_ls_shift/su_mean 0.000
_refine_ls_structure_factor_coef Fsqd
_refine_ls_weighting_details 'calc w=1/[\s^2^(Fo^2^)+(0.0484P)^2^+0.1480P] where P=(Fo^2^+2Fc^2^)/3'
_refine_ls_weighting_scheme calc
_refine_ls_wR_factor_gt 0.1043
_refine_ls_wR_factor_ref 0.1238
_reflns_number_gt 2748
_reflns_number_total 4561
_reflns_threshold_expression >2sigma(I)
_cod_data_source_file cg5014329_si_003.cif
_cod_data_source_block gf5
_cod_depositor_comments
;
The following automatic conversions were performed:

'_symmetry_cell_setting' value 'Monoclinic' changed to 'monoclinic'
according to
/home/saulius/struct/COD-crude-data--automatic-downloads/rss-feeds/ACS/lib/dictionaries/cif_core.dic
dictionary named 'cif_core.dic' version 2.4.2 from 2011-04-26.

Automatic conversion script
Id: cif_fix_values 2935 2014-11-11 08:27:57Z andrius 

 Adding full bibliography for 4512374--4512376.cif.
;
_cod_original_sg_symbol_H-M P21/c
_cod_database_code 4512374

loop_
_symmetry_equiv_pos_as_xyz
'x, y, z'
'-x, y+1/2, -z+1/2'
'-x, -y, -z'
'x, -y-1/2, z-1/2'

loop_
_atom_site_label
_atom_site_type_symbol
_atom_site_fract_x
_atom_site_fract_y
_atom_site_fract_z
_atom_site_U_iso_or_equiv
_atom_site_adp_type
_atom_site_occupancy
_atom_site_symmetry_multiplicity
_atom_site_calc_flag
_atom_site_refinement_flags
S1 S 0.29772(11) 0.21781(3) 0.34393(3) 0.03752(19) Uani 1 1 d .
O1 O 0.4770(3) 0.31337(10) 0.05809(8) 0.0572(5) Uani 1 1 d .
H1A H 0.3720 0.3365 0.0375 0.086 Uiso 1 1 calc R
O2 O -0.0793(3) 0.39677(10) 0.13926(9) 0.0557(5) Uani 1 1 d .
O3 O 0.0891(3) 0.37583(9) 0.04277(8) 0.0509(5) Uani 1 1 d .
O4 O 0.2039(3) 0.28327(9) 0.37750(9) 0.0545(5) Uani 1 1 d .
O5 O 0.1442(3) 0.15354(9) 0.33476(9) 0.0480(5) Uani 1 1 d .
O6 O 0.5081(3) 0.19301(10) 0.38076(9) 0.0530(5) Uani 1 1 d .
C1 C 0.2374(4) 0.31757(12) 0.15112(11) 0.0353(5) Uani 1 1 d .
C2 C 0.4316(4) 0.29419(13) 0.12426(12) 0.0398(6) Uani 1 1 d .
C3 C 0.5852(4) 0.24971(14) 0.16551(12) 0.0452(6) Uani 1 1 d .
H3A H 0.7145 0.2349 0.1477 0.054 Uiso 1 1 calc R
C4 C 0.5472(4) 0.22753(13) 0.23243(12) 0.0434(6) Uani 1 1 d .
H4B H 0.6514 0.1981 0.2599 0.052 Uiso 1 1 calc R
C5 C 0.3523(4) 0.24895(13) 0.25957(11) 0.0351(5) Uani 1 1 d .
C6 C 0.2011(4) 0.29430(12) 0.21904(11) 0.0353(5) Uani 1 1 d .
H6B H 0.0731 0.3095 0.2374 0.042 Uiso 1 1 calc R
C7 C 0.0686(4) 0.36720(13) 0.10949(13) 0.0417(6) Uani 1 1 d .
N1 N -0.6146(4) 0.48592(14) 0.86768(12) 0.0419(5) Uani 1 1 d .
N2 N -0.1211(4) 0.24469(13) 0.46000(12) 0.0406(5) Uani 1 1 d .
C8 C -0.4975(4) 0.49752(12) 0.80493(12) 0.0367(5) Uani 1 1 d .
C9 C -0.3004(4) 0.46107(13) 0.80071(12) 0.0423(6) Uani 1 1 d .
H9A H -0.2385 0.4304 0.8378 0.051 Uiso 1 1 calc R
C10 C -0.1952(4) 0.47047(13) 0.74068(13) 0.0439(6) Uani 1 1 d .
H10A H -0.0616 0.4458 0.7377 0.053 Uiso 1 1 calc R
C11 C -0.2842(4) 0.51587(13) 0.68486(12) 0.0391(6) Uani 1 1 d .
C12 C -0.4823(4) 0.55185(14) 0.69048(12) 0.0439(6) Uani 1 1 d .
H12A H -0.5441 0.5826 0.6535 0.053 Uiso 1 1 calc R
C13 C -0.5913(4) 0.54312(13) 0.75014(12) 0.0437(6) Uani 1 1 d .
H13A H -0.7253 0.5675 0.7532 0.052 Uiso 1 1 calc R
C14 C -0.1647(5) 0.52523(13) 0.61942(13) 0.0473(7) Uani 1 1 d .
H14A H -0.0169 0.5437 0.6336 0.057 Uiso 1 1 calc R
H14B H -0.2400 0.5638 0.5887 0.057 Uiso 1 1 calc R
C15 C -0.1523(4) 0.45040(13) 0.57837(12) 0.0391(6) Uani 1 1 d .
C16 C -0.3387(4) 0.41983(14) 0.54066(12) 0.0426(6) Uani 1 1 d .
H16A H -0.4721 0.4453 0.5415 0.051 Uiso 1 1 calc R
C17 C -0.3323(4) 0.35263(13) 0.50185(12) 0.0403(6) Uani 1 1 d .
H17A H -0.4589 0.3332 0.4764 0.048 Uiso 1 1 calc R
C18 C -0.1341(4) 0.31503(13) 0.50167(11) 0.0357(5) Uani 1 1 d .
C19 C 0.0519(4) 0.34284(15) 0.53960(13) 0.0452(6) Uani 1 1 d .
H19A H 0.1842 0.3164 0.5396 0.054 Uiso 1 1 calc R
C20 C 0.0428(4) 0.41072(15) 0.57812(12) 0.0464(6) Uani 1 1 d .
H20A H 0.1694 0.4295 0.6040 0.056 Uiso 1 1 calc R
O1W O 0.2688(4) 0.52428(17) 0.01798(12) 0.0735(7) Uani 1 1 d D
H1N2 H -0.071(4) 0.2046(15) 0.4872(13) 0.048(8) Uiso 1 1 d .
H2N2 H -0.252(5) 0.2285(15) 0.4370(14) 0.057(8) Uiso 1 1 d .
H3N2 H -0.009(5) 0.2537(16) 0.4257(16) 0.078(9) Uiso 1 1 d .
H1N1 H -0.716(4) 0.5254(16) 0.8722(13) 0.057(8) Uiso 1 1 d .
H2N1 H -0.508(5) 0.4825(15) 0.9084(16) 0.069(9) Uiso 1 1 d .
H3N1 H -0.708(5) 0.4411(18) 0.8588(14) 0.075(10) Uiso 1 1 d .
H1W1 H 0.176(7) 0.559(3) -0.001(2) 0.141(18) Uiso 1 1 d .
H2W1 H 0.184(8) 0.484(2) 0.025(3) 0.25(4) Uiso 1 1 d D

loop_
_atom_site_aniso_label
_atom_site_aniso_U_11
_atom_site_aniso_U_22
_atom_site_aniso_U_33
_atom_site_aniso_U_23
_atom_site_aniso_U_13
_atom_site_aniso_U_12
S1 0.0453(4) 0.0364(3) 0.0313(3) -0.0014(2) 0.0061(3) -0.0002(3)
O1 0.0664(13) 0.0694(13) 0.0379(10) 0.0104(8) 0.0155(9) 0.0067(10)
O2 0.0539(12) 0.0589(12) 0.0538(11) 0.0024(9) 0.0031(9) 0.0199(10)
O3 0.0686(13) 0.0459(10) 0.0364(10) 0.0067(8) -0.0023(9) 0.0031(9)
O4 0.0826(14) 0.0402(10) 0.0456(10) -0.0040(8) 0.0294(10) 0.0069(9)
O5 0.0505(11) 0.0431(10) 0.0502(10) 0.0022(8) 0.0045(8) -0.0114(8)
O6 0.0509(12) 0.0688(12) 0.0369(9) 0.0041(8) -0.0059(8) 0.0009(9)
C1 0.0413(14) 0.0304(12) 0.0337(12) -0.0007(9) 0.0021(11) 0.0009(10)
C2 0.0488(16) 0.0403(14) 0.0312(12) 0.0024(10) 0.0083(11) -0.0013(12)
C3 0.0430(16) 0.0519(15) 0.0428(14) 0.0016(12) 0.0137(12) 0.0103(12)
C4 0.0484(16) 0.0421(14) 0.0400(13) 0.0045(11) 0.0063(12) 0.0119(12)
C5 0.0417(14) 0.0340(12) 0.0304(12) -0.0023(9) 0.0074(10) 0.0005(11)
C6 0.0362(14) 0.0358(13) 0.0337(12) -0.0039(10) 0.0024(10) 0.0021(10)
C7 0.0520(17) 0.0329(13) 0.0387(14) -0.0006(10) -0.0020(12) -0.0045(12)
N1 0.0501(15) 0.0390(13) 0.0374(12) -0.0008(10) 0.0085(11) 0.0034(12)
N2 0.0446(15) 0.0399(13) 0.0367(12) -0.0021(10) 0.0018(11) 0.0035(11)
C8 0.0431(15) 0.0321(12) 0.0348(13) -0.0038(10) 0.0044(11) -0.0013(11)
C9 0.0494(16) 0.0366(14) 0.0402(14) 0.0037(10) 0.0020(12) 0.0059(12)
C10 0.0436(16) 0.0420(14) 0.0470(15) -0.0003(11) 0.0095(12) 0.0045(12)
C11 0.0508(16) 0.0301(12) 0.0376(13) -0.0049(10) 0.0102(12) -0.0044(11)
C12 0.0532(17) 0.0438(14) 0.0343(13) 0.0036(10) 0.0027(12) 0.0051(12)
C13 0.0491(16) 0.0432(14) 0.0384(14) -0.0008(11) 0.0034(12) 0.0077(12)
C14 0.0586(18) 0.0364(14) 0.0485(15) -0.0027(11) 0.0131(13) -0.0052(12)
C15 0.0449(15) 0.0398(14) 0.0341(12) 0.0023(10) 0.0114(11) -0.0024(12)
C16 0.0385(15) 0.0441(14) 0.0460(14) 0.0020(11) 0.0081(12) 0.0086(12)
C17 0.0369(15) 0.0452(14) 0.0376(13) 0.0003(11) -0.0004(11) -0.0006(11)
C18 0.0415(15) 0.0390(13) 0.0272(11) 0.0021(9) 0.0071(11) 0.0017(11)
C19 0.0363(15) 0.0522(16) 0.0473(15) -0.0014(12) 0.0061(12) 0.0060(12)
C20 0.0400(16) 0.0540(16) 0.0446(14) -0.0078(12) 0.0018(12) -0.0044(13)
O1W 0.0729(16) 0.0794(17) 0.0640(14) 0.0138(12) -0.0111(12) 0.0098(14)

loop_
_atom_type_symbol
_atom_type_description
_atom_type_scat_dispersion_real
_atom_type_scat_dispersion_imag
_atom_type_scat_source
C C 0.0033 0.0016 'International Tables Vol C Tables 4.2.6.8 and 6.1.1.4'
H H 0.0000 0.0000 'International Tables Vol C Tables 4.2.6.8 and 6.1.1.4'
N N 0.0061 0.0033 'International Tables Vol C Tables 4.2.6.8 and 6.1.1.4'
O O 0.0106 0.0060 'International Tables Vol C Tables 4.2.6.8 and 6.1.1.4'
S S 0.1246 0.1234 'International Tables Vol C Tables 4.2.6.8 and 6.1.1.4'

loop_
_geom_angle_atom_site_label_1
_geom_angle_atom_site_label_2
_geom_angle_atom_site_label_3
_geom_angle
O4 S1 O5 111.67(11)
O4 S1 O6 112.95(11)
O5 S1 O6 110.85(11)
O4 S1 C5 106.57(10)
O5 S1 C5 108.09(10)
O6 S1 C5 106.36(11)
C2 O1 H1A 109.5
C6 C1 C2 118.7(2)
C6 C1 C7 118.9(2)
C2 C1 C7 122.3(2)
O1 C2 C3 117.6(2)
O1 C2 C1 122.2(2)
C3 C2 C1 120.2(2)
C4 C3 C2 120.3(2)
C4 C3 H3A 119.8
C2 C3 H3A 119.8
C3 C4 C5 120.3(2)
C3 C4 H4B 119.8
C5 C4 H4B 119.8
C6 C5 C4 119.4(2)
C6 C5 S1 120.01(17)
C4 C5 S1 120.60(18)
C5 C6 C1 121.0(2)
C5 C6 H6B 119.5
C1 C6 H6B 119.5
O2 C7 O3 123.8(2)
O2 C7 C1 119.6(2)
O3 C7 C1 116.5(2)
C8 N1 H1N1 111.2(15)
C8 N1 H2N1 108.4(17)
H1N1 N1 H2N1 112(2)
C8 N1 H3N1 107.5(16)
H1N1 N1 H3N1 103(2)
H2N1 N1 H3N1 115(2)
C18 N2 H1N2 111.6(16)
C18 N2 H2N2 114.7(16)
H1N2 N2 H2N2 105(2)
C18 N2 H3N2 107.6(16)
H1N2 N2 H3N2 106(2)
H2N2 N2 H3N2 111(2)
C9 C8 C13 121.0(2)
C9 C8 N1 119.6(2)
C13 C8 N1 119.3(2)
C8 C9 C10 119.2(2)
C8 C9 H9A 120.4
C10 C9 H9A 120.4
C9 C10 C11 121.4(2)
C9 C10 H10A 119.3
C11 C10 H10A 119.3
C12 C11 C10 118.3(2)
C12 C11 C14 121.5(2)
C10 C11 C14 120.2(2)
C11 C12 C13 121.4(2)
C11 C12 H12A 119.3
C13 C12 H12A 119.3
C8 C13 C12 118.8(2)
C8 C13 H13A 120.6
C12 C13 H13A 120.6
C11 C14 C15 112.65(19)
C11 C14 H14A 109.1
C15 C14 H14A 109.1
C11 C14 H14B 109.1
C15 C14 H14B 109.1
H14A C14 H14B 107.8
C20 C15 C16 118.2(2)
C20 C15 C14 121.3(2)
C16 C15 C14 120.5(2)
C17 C16 C15 121.9(2)
C17 C16 H16A 119.0
C15 C16 H16A 119.0
C18 C17 C16 118.5(2)
C18 C17 H17A 120.8
C16 C17 H17A 120.8
C19 C18 C17 121.0(2)
C19 C18 N2 119.2(2)
C17 C18 N2 119.8(2)
C18 C19 C20 119.8(2)
C18 C19 H19A 120.1
C20 C19 H19A 120.1
C15 C20 C19 120.6(2)
C15 C20 H20A 119.7
C19 C20 H20A 119.7
H1W1 O1W H2W1 104(4)

loop_
_geom_bond_atom_site_label_1
_geom_bond_atom_site_label_2
_geom_bond_distance
S1 O4 1.4507(16)
S1 O5 1.4554(17)
S1 O6 1.4612(18)
S1 C5 1.758(2)
O1 C2 1.359(3)
O1 H1A 0.8200
O2 C7 1.230(3)
O3 C7 1.297(3)
C1 C6 1.394(3)
C1 C2 1.404(3)
C1 C7 1.502(3)
C2 C3 1.390(3)
C3 C4 1.373(3)
C3 H3A 0.9300
C4 C5 1.401(3)
C4 H4B 0.9300
C5 C6 1.382(3)
C6 H6B 0.9300
N1 C8 1.471(3)
N1 H1N1 0.93(3)
N1 H2N1 0.96(3)
N1 H3N1 0.97(3)
N2 C18 1.461(3)
N2 H1N2 0.90(3)
N2 H2N2 0.91(3)
N2 H3N2 1.01(3)
C8 C9 1.372(3)
C8 C13 1.381(3)
C9 C10 1.380(3)
C9 H9A 0.9300
C10 C11 1.384(3)
C10 H10A 0.9300
C11 C12 1.378(3)
C11 C14 1.519(3)
C12 C13 1.386(3)
C12 H12A 0.9300
C13 H13A 0.9300
C14 C15 1.520(3)
C14 H14A 0.9700
C14 H14B 0.9700
C15 C20 1.378(3)
C15 C16 1.385(3)
C16 C17 1.381(3)
C16 H16A 0.9300
C17 C18 1.377(3)
C17 H17A 0.9300
C18 C19 1.367(3)
C19 C20 1.390(3)
C19 H19A 0.9300
C20 H20A 0.9300
O1W H1W1 0.87(4)
O1W H2W1 0.89(2)

loop_
_geom_torsion_atom_site_label_1
_geom_torsion_atom_site_label_2
_geom_torsion_atom_site_label_3
_geom_torsion_atom_site_label_4
_geom_torsion
C6 C1 C2 O1 178.8(2)
C7 C1 C2 O1 -1.7(4)
C6 C1 C2 C3 -1.0(3)
C7 C1 C2 C3 178.5(2)
O1 C2 C3 C4 -179.0(2)
C1 C2 C3 C4 0.8(4)
C2 C3 C4 C5 0.6(4)
C3 C4 C5 C6 -1.7(4)
C3 C4 C5 S1 177.63(19)
O4 S1 C5 C6 -42.2(2)
O5 S1 C5 C6 78.0(2)
O6 S1 C5 C6 -162.92(18)
O4 S1 C5 C4 138.6(2)
O5 S1 C5 C4 -101.3(2)
O6 S1 C5 C4 17.8(2)
C4 C5 C6 C1 1.4(3)
S1 C5 C6 C1 -177.87(17)
C2 C1 C6 C5 -0.1(3)
C7 C1 C6 C5 -179.6(2)
C6 C1 C7 O2 11.7(3)
C2 C1 C7 O2 -167.7(2)
C6 C1 C7 O3 -168.0(2)
C2 C1 C7 O3 12.5(3)
C13 C8 C9 C10 0.1(4)
N1 C8 C9 C10 178.0(2)
C8 C9 C10 C11 0.1(4)
C9 C10 C11 C12 0.0(4)
C9 C10 C11 C14 180.0(2)
C10 C11 C12 C13 -0.1(4)
C14 C11 C12 C13 179.9(2)
C9 C8 C13 C12 -0.3(4)
N1 C8 C13 C12 -178.2(2)
C11 C12 C13 C8 0.3(4)
C12 C11 C14 C15 -113.9(3)
C10 C11 C14 C15 66.1(3)
C11 C14 C15 C20 -108.1(3)
C11 C14 C15 C16 71.2(3)
C20 C15 C16 C17 -1.8(3)
C14 C15 C16 C17 178.9(2)
C15 C16 C17 C18 0.7(3)
C16 C17 C18 C19 0.8(3)
C16 C17 C18 N2 -178.8(2)
C17 C18 C19 C20 -1.1(4)
N2 C18 C19 C20 178.5(2)
C16 C15 C20 C19 1.5(3)
C14 C15 C20 C19 -179.2(2)
C18 C19 C20 C15 -0.1(4)
